data_4025790
loop_
_publ_author_name
'Dale F. Shellhamer'
'Kevyn J. Davenport'
'Danielle M. Hassler'
'Kelli R. Hickle'
'Jacob J. Thorpe'
'David J. Vandenbroek'
'Victor L. Heasley'
'Jerry A. Boatz'
'Arnold L. Reingold'
'Curtis E. Moore'

_publ_section_title
;
 Reaction of Chlorosulfonyl Isocyanate with Fluorosubstituted Alkenes:
 Evidence of a Concerted Pathway
;
_journal_name_full 'Journal of Organic Chemistry'
_journal_page_first 7913
_journal_page_last 7916
_journal_paper_doi 10.1021/jo101240s
_journal_volume 75
_journal_year 2010
_chemical_formula_sum 'C9 H7 Cl F N O3 S'
_chemical_formula_weight 263.67
_chemical_name_systematic
; 
 ? 
;
_space_group_IT_number 14
_symmetry_cell_setting monoclinic
_symmetry_space_group_name_Hall '-P 2yn'
_symmetry_space_group_name_H-M 'P 1 21/n 1'
_atom_sites_solution_hydrogens geom
_atom_sites_solution_primary direct
_atom_sites_solution_secondary difmap
_audit_creation_method SHELXL-97
_cell_angle_alpha 90.00
_cell_angle_beta 98.008(3)
_cell_angle_gamma 90.00
_cell_formula_units_Z 4
_cell_length_a 13.4185(5)
_cell_length_b 5.6716(3)
_cell_length_c 13.7167(6)
_cell_measurement_reflns_used 4138
_cell_measurement_temperature 120(2)
_cell_measurement_theta_max 65.11
_cell_measurement_theta_min 4.97
_cell_volume 1033.72(8)
_computing_cell_refinement 'Bruker SAINT'
_computing_data_collection 'Bruker APEX2'
_computing_data_reduction 'Bruker SAINT'
_computing_molecular_graphics 'Bruker SHELXTL'
_computing_publication_material 'Bruker SHELXTL'
_computing_structure_refinement 'SHELXL-97 (Sheldrick, 2008)'
_computing_structure_solution 'SHELXS-97 (Sheldrick, 2008)'
_diffrn_ambient_temperature 120(2)
_diffrn_measured_fraction_theta_full 0.969
_diffrn_measured_fraction_theta_max 0.960
_diffrn_measurement_device_type 'Bruker APEX-II CCD'
_diffrn_measurement_method '\f and \w scans'
_diffrn_radiation_monochromator graphite
_diffrn_radiation_source 'fine-focus sealed tube'
_diffrn_radiation_type CuK\a
_diffrn_radiation_wavelength 1.54178
_diffrn_reflns_av_R_equivalents 0.0248
_diffrn_reflns_av_sigmaI/netI 0.0252
_diffrn_reflns_limit_h_max 15
_diffrn_reflns_limit_h_min -14
_diffrn_reflns_limit_k_max 6
_diffrn_reflns_limit_k_min -6
_diffrn_reflns_limit_l_max 16
_diffrn_reflns_limit_l_min -15
_diffrn_reflns_number 5633
_diffrn_reflns_theta_full 65.00
_diffrn_reflns_theta_max 65.54
_diffrn_reflns_theta_min 4.97
_exptl_absorpt_coefficient_mu 5.265
_exptl_absorpt_correction_T_max 0.5951
_exptl_absorpt_correction_T_min 0.3528
_exptl_absorpt_correction_type multi-scan
_exptl_absorpt_process_details SADABS
_exptl_crystal_colour colourless
_exptl_crystal_density_diffrn 1.694
_exptl_crystal_density_method 'not measured'
_exptl_crystal_description Rod
_exptl_crystal_F_000 536
_exptl_crystal_size_max 0.25
_exptl_crystal_size_mid 0.17
_exptl_crystal_size_min 0.11
_refine_diff_density_max 0.261
_refine_diff_density_min -0.312
_refine_diff_density_rms 0.049
_refine_ls_extinction_coef 0.0010(3)
_refine_ls_extinction_expression Fc^*^=kFc[1+0.001xFc^2^\l^3^/sin(2\q)]^-1/4^
_refine_ls_extinction_method SHELXL
_refine_ls_goodness_of_fit_ref 1.042
_refine_ls_hydrogen_treatment constr
_refine_ls_matrix_type full
_refine_ls_number_parameters 146
_refine_ls_number_reflns 1710
_refine_ls_number_restraints 0
_refine_ls_restrained_S_all 1.042
_refine_ls_R_factor_all 0.0319
_refine_ls_R_factor_gt 0.0287
_refine_ls_shift/su_max 0.001
_refine_ls_shift/su_mean 0.000
_refine_ls_structure_factor_coef Fsqd
_refine_ls_weighting_details 'calc w=1/[\s^2^(Fo^2^)+(0.0392P)^2^+0.5560P] where P=(Fo^2^+2Fc^2^)/3'
_refine_ls_weighting_scheme calc
_refine_ls_wR_factor_gt 0.0731
_refine_ls_wR_factor_ref 0.0748
_reflns_number_gt 1560
_reflns_number_total 1710
_reflns_threshold_expression >2sigma(I)
_cod_data_source_file jo101240s_si_002.cif
_cod_data_source_block plnu05
_cod_depositor_comments
;
The following automatic conversions were performed:

'_symmetry_cell_setting' value 'Monoclinic' changed to 'monoclinic'
according to the built-in table from CIF Core dictionary named
'cif_core.dic' version 2.4.1 from 2010-06-29.

Automatic conversion script
Id: cif_fix_values 1646 2011-03-28 12:23:43Z adriana 
;
_cod_database_code 4025790

loop_
_symmetry_equiv_pos_as_xyz
'x, y, z'
'-x+1/2, y+1/2, -z+1/2'
'-x, -y, -z'
'x-1/2, -y-1/2, z-1/2'

loop_
_atom_site_label
_atom_site_type_symbol
_atom_site_fract_x
_atom_site_fract_y
_atom_site_fract_z
_atom_site_U_iso_or_equiv
_atom_site_adp_type
_atom_site_occupancy
_atom_site_symmetry_multiplicity
_atom_site_calc_flag
_atom_site_refinement_flags
_atom_site_disorder_assembly
_atom_site_disorder_group
C1 C 0.43434(14) 0.3211(3) 0.66563(14) 0.0219(4) Uani 1 1 d . . .
C2 C 0.36125(14) 0.5327(4) 0.64906(15) 0.0271(5) Uani 1 1 d . . .
H2A H 0.3932 0.6804 0.6305 0.032 Uiso 1 1 calc R . .
H2B H 0.2989 0.4990 0.6037 0.032 Uiso 1 1 calc R . .
C3 C 0.34878(13) 0.5188(4) 0.75695(15) 0.0240(4) Uani 1 1 d . . .
C4 C 0.54222(14) 0.3414(3) 0.64738(13) 0.0193(4) Uani 1 1 d . . .
C5 C 0.58566(14) 0.1624(3) 0.59868(14) 0.0221(4) Uani 1 1 d . . .
H5 H 0.5478 0.0255 0.5778 0.027 Uiso 1 1 calc R . .
C6 C 0.68444(14) 0.1838(3) 0.58055(14) 0.0239(4) Uani 1 1 d . . .
H6 H 0.7140 0.0617 0.5468 0.029 Uiso 1 1 calc R . .
C7 C 0.73992(14) 0.3811(4) 0.61118(14) 0.0239(4) Uani 1 1 d . . .
H7 H 0.8074 0.3955 0.5982 0.029 Uiso 1 1 calc R . .
C8 C 0.69701(15) 0.5586(4) 0.66098(15) 0.0252(4) Uani 1 1 d . . .
H8 H 0.7354 0.6941 0.6828 0.030 Uiso 1 1 calc R . .
C9 C 0.59829(14) 0.5391(4) 0.67903(14) 0.0239(4) Uani 1 1 d . . .
H9 H 0.5690 0.6612 0.7131 0.029 Uiso 1 1 calc R . .
Cl1 Cl 0.57927(3) 0.35210(9) 0.92749(4) 0.02748(17) Uani 1 1 d . . .
F1 F 0.39204(8) 0.1210(2) 0.62037(9) 0.0297(3) Uani 1 1 d . . .
N1 N 0.41633(11) 0.3233(3) 0.76990(12) 0.0207(4) Uani 1 1 d . . .
O1 O 0.30602(10) 0.6206(3) 0.81413(12) 0.0330(4) Uani 1 1 d . . .
O2 O 0.39148(10) 0.1555(2) 0.93064(10) 0.0275(3) Uani 1 1 d . . .
O3 O 0.50204(10) -0.0445(2) 0.82545(10) 0.0259(3) Uani 1 1 d . . .
S1 S 0.46203(3) 0.16143(8) 0.86324(3) 0.01959(16) Uani 1 1 d . . .

loop_
_atom_site_aniso_label
_atom_site_aniso_U_11
_atom_site_aniso_U_22
_atom_site_aniso_U_33
_atom_site_aniso_U_23
_atom_site_aniso_U_13
_atom_site_aniso_U_12
C1 0.0208(10) 0.0233(10) 0.0219(10) -0.0008(8) 0.0038(8) -0.0036(8)
C2 0.0195(9) 0.0302(12) 0.0314(11) 0.0067(9) 0.0031(8) 0.0024(8)
C3 0.0151(9) 0.0223(10) 0.0348(11) -0.0004(9) 0.0036(8) -0.0005(8)
C4 0.0186(10) 0.0218(10) 0.0182(9) 0.0030(7) 0.0046(7) 0.0000(7)
C5 0.0224(10) 0.0219(10) 0.0214(10) 0.0000(8) 0.0004(8) -0.0015(7)
C6 0.0219(10) 0.0268(11) 0.0235(10) -0.0014(8) 0.0046(8) 0.0039(8)
C7 0.0178(9) 0.0322(11) 0.0223(10) 0.0036(9) 0.0056(8) 0.0004(8)
C8 0.0254(10) 0.0254(11) 0.0256(10) -0.0014(8) 0.0066(8) -0.0079(8)
C9 0.0257(10) 0.0226(11) 0.0254(10) -0.0032(8) 0.0099(8) -0.0014(8)
Cl1 0.0181(3) 0.0304(3) 0.0336(3) -0.0054(2) 0.00228(19) -0.00267(18)
F1 0.0245(6) 0.0325(7) 0.0328(6) -0.0080(5) 0.0067(5) -0.0092(5)
N1 0.0183(8) 0.0235(9) 0.0219(8) 0.0011(7) 0.0081(6) 0.0030(6)
O1 0.0229(7) 0.0337(8) 0.0441(9) -0.0062(7) 0.0110(7) 0.0079(6)
O2 0.0217(7) 0.0377(9) 0.0252(7) 0.0024(6) 0.0102(6) -0.0042(6)
O3 0.0261(7) 0.0199(7) 0.0319(7) -0.0004(6) 0.0045(6) 0.0019(6)
S1 0.0163(3) 0.0213(3) 0.0220(3) 0.00107(18) 0.00559(18) -0.00125(17)

loop_
_atom_type_symbol
_atom_type_description
_atom_type_scat_dispersion_real
_atom_type_scat_dispersion_imag
_atom_type_scat_source
C C 0.0181 0.0091 'International Tables Vol C Tables 4.2.6.8 and 6.1.1.4'
H H 0.0000 0.0000 'International Tables Vol C Tables 4.2.6.8 and 6.1.1.4'
N N 0.0311 0.0180 'International Tables Vol C Tables 4.2.6.8 and 6.1.1.4'
O O 0.0492 0.0322 'International Tables Vol C Tables 4.2.6.8 and 6.1.1.4'
F F 0.0727 0.0534 'International Tables Vol C Tables 4.2.6.8 and 6.1.1.4'
S S 0.3331 0.5567 'International Tables Vol C Tables 4.2.6.8 and 6.1.1.4'
Cl Cl 0.3639 0.7018 'International Tables Vol C Tables 4.2.6.8 and 6.1.1.4'

loop_
_geom_angle_atom_site_label_1
_geom_angle_atom_site_label_2
_geom_angle_atom_site_label_3
_geom_angle
_geom_angle_site_symmetry_1
_geom_angle_site_symmetry_3
_geom_angle_publ_flag
F1 C1 N1 109.23(15) . . ?
F1 C1 C4 109.44(15) . . ?
N1 C1 C4 116.66(16) . . ?
F1 C1 C2 111.11(16) . . ?
N1 C1 C2 87.13(14) . . ?
C4 C1 C2 121.36(16) . . ?
C3 C2 C1 88.28(15) . . ?
C3 C2 H2A 113.9 . . ?
C1 C2 H2A 113.9 . . ?
C3 C2 H2B 113.9 . . ?
C1 C2 H2B 113.9 . . ?
H2A C2 H2B 111.1 . . ?
O1 C3 N1 130.84(19) . . ?
O1 C3 C2 138.70(19) . . ?
N1 C3 C2 90.43(14) . . ?
C9 C4 C5 119.77(17) . . ?
C9 C4 C1 120.10(16) . . ?
C5 C4 C1 120.13(17) . . ?
C4 C5 C6 119.89(18) . . ?
C4 C5 H5 120.1 . . ?
C6 C5 H5 120.1 . . ?
C7 C6 C5 120.39(18) . . ?
C7 C6 H6 119.8 . . ?
C5 C6 H6 119.8 . . ?
C6 C7 C8 119.77(17) . . ?
C6 C7 H7 120.1 . . ?
C8 C7 H7 120.1 . . ?
C9 C8 C7 120.22(19) . . ?
C9 C8 H8 119.9 . . ?
C7 C8 H8 119.9 . . ?
C8 C9 C4 119.96(18) . . ?
C8 C9 H9 120.0 . . ?
C4 C9 H9 120.0 . . ?
C3 N1 C1 94.16(14) . . ?
C3 N1 S1 134.47(13) . . ?
C1 N1 S1 131.35(13) . . ?
O2 S1 O3 122.92(9) . . ?
O2 S1 N1 108.39(8) . . ?
O3 S1 N1 107.40(8) . . ?
O2 S1 Cl1 106.32(6) . . ?
O3 S1 Cl1 106.94(6) . . ?
N1 S1 Cl1 103.18(6) . . ?

loop_
_geom_bond_atom_site_label_1
_geom_bond_atom_site_label_2
_geom_bond_distance
_geom_bond_site_symmetry_2
_geom_bond_publ_flag
C1 F1 1.378(2) . ?
C1 N1 1.483(2) . ?
C1 C4 1.508(3) . ?
C1 C2 1.547(3) . ?
C2 C3 1.514(3) . ?
C2 H2A 0.9900 . ?
C2 H2B 0.9900 . ?
C3 O1 1.185(2) . ?
C3 N1 1.427(2) . ?
C4 C9 1.386(3) . ?
C4 C5 1.387(3) . ?
C5 C6 1.388(3) . ?
C5 H5 0.9500 . ?
C6 C7 1.377(3) . ?
C6 H6 0.9500 . ?
C7 C8 1.386(3) . ?
C7 H7 0.9500 . ?
C8 C9 1.386(3) . ?
C8 H8 0.9500 . ?
C9 H9 0.9500 . ?
Cl1 S1 2.0087(6) . ?
N1 S1 1.6247(16) . ?
O2 S1 1.4128(14) . ?
O3 S1 1.4137(14) . ?
